data_4504874
loop_
_publ_author_name
'Scott, Janet L.'
'Tanaka, Koichi'

_publ_section_title
;
 Photochromic Crystals:&#x2009; Toward an Understanding of Color
 Development in the Solid State
;
_journal_issue 3
_journal_name_full 'Crystal Growth &amp; Design'
_journal_page_first 1209
_journal_paper_doi 10.1021/cg049591l
_journal_volume 5
_journal_year 2005
_chemical_formula_sum 'C92 H60 O8'
_chemical_formula_weight 1293.40
_chemical_name_systematic
; 
3-fluoren-9-ylidene-2-[9-(3-oxo-3-(3-methoxyphenyl)-prop-1-ynyl)-9H-fluoren-9-yl]-1-(4-methylphenyl)-propenone
;
_space_group_IT_number 15
_symmetry_cell_setting monoclinic
_symmetry_space_group_name_Hall '-C 2yc'
_symmetry_space_group_name_H-M 'C 1 2/c 1'
_atom_sites_solution_hydrogens geom
_atom_sites_solution_primary direct
_atom_sites_solution_secondary difmap
_audit_creation_method SHELXL-97
_cell_angle_alpha 90.00
_cell_angle_beta 120.8210(10)
_cell_angle_gamma 90.00
_cell_formula_units_Z 8
_cell_length_a 40.5767(8)
_cell_length_b 13.9347(4)
_cell_length_c 27.1523(8)
_cell_measurement_temperature 123(2)
_cell_volume 13184.4(6)
_computing_cell_refinement 'Nonius collect'
_computing_data_collection 'Nonius collect'
_computing_data_reduction 'Nonius collect'
_computing_molecular_graphics X-Seed
_computing_publication_material ciftab
_computing_structure_refinement 'SHELXL-97 (Sheldrick, 1997)'
_computing_structure_solution 'SHELXS-97 (Sheldrick, 1990)'
_diffrn_ambient_temperature 123(2)
_diffrn_measured_fraction_theta_full 0.986
_diffrn_measured_fraction_theta_max 0.986
_diffrn_measurement_device_type 'Enraf Nonius Kappa CCD'
_diffrn_measurement_method 'phi and omega scans'
_diffrn_radiation_monochromator graphite
_diffrn_radiation_source 'fine-focus sealed tube'
_diffrn_radiation_type MoK\a
_diffrn_radiation_wavelength 0.71073
_diffrn_reflns_av_R_equivalents 0.0000
_diffrn_reflns_av_sigmaI/netI 0.2288
_diffrn_reflns_limit_h_max 54
_diffrn_reflns_limit_h_min 0
_diffrn_reflns_limit_k_max 18
_diffrn_reflns_limit_k_min 0
_diffrn_reflns_limit_l_max 30
_diffrn_reflns_limit_l_min -36
_diffrn_reflns_number 16135
_diffrn_reflns_theta_full 28.26
_diffrn_reflns_theta_max 28.26
_diffrn_reflns_theta_min 1.52
_exptl_absorpt_coefficient_mu 0.082
_exptl_absorpt_correction_type none
_exptl_crystal_colour 'clear pale yellow'
_exptl_crystal_density_diffrn 1.303
_exptl_crystal_density_method 'not measured'
_exptl_crystal_description needles
_exptl_crystal_F_000 5408
_exptl_crystal_size_max 0.50
_exptl_crystal_size_mid 0.20
_exptl_crystal_size_min 0.10
_refine_diff_density_max 0.596
_refine_diff_density_min -0.333
_refine_diff_density_rms 0.074
_refine_ls_extinction_method none
_refine_ls_goodness_of_fit_ref 1.000
_refine_ls_hydrogen_treatment mixed
_refine_ls_matrix_type full
_refine_ls_number_parameters 905
_refine_ls_number_reflns 16135
_refine_ls_number_restraints 0
_refine_ls_restrained_S_all 1.000
_refine_ls_R_factor_all 0.2749
_refine_ls_R_factor_gt 0.0945
_refine_ls_shift/su_max 0.000
_refine_ls_shift/su_mean 0.000
_refine_ls_structure_factor_coef Fsqd
_refine_ls_weighting_details 'calc w=1/[\s^2^(Fo^2^)+(0.0938P)^2^+0.0000P] where P=(Fo^2^+2Fc^2^)/3'
_refine_ls_weighting_scheme calc
_refine_ls_wR_factor_gt 0.1724
_refine_ls_wR_factor_ref 0.2378
_reflns_number_gt 5965
_reflns_number_total 16135
_reflns_threshold_expression >2sigma(I)
_cod_data_source_file cg049591lsi20041202_103110.cif
_cod_data_source_block 1f
_cod_depositor_comments
;
The following automatic conversions were performed:

'_symmetry_cell_setting' value 'Monoclinic' changed to 'monoclinic'
according to /home/saulius/struct/CIF-dictionaries/cif_core.dic
dictionary named 'cif_core.dic' version 2.4.1 from 2010-06-29.

Automatic conversion script
Id: cif_fix_values 1715 2011-07-08 13:25:40Z adriana 
;
_cod_original_cell_volume 13184.3(6)
_cod_original_sg_symbol_H-M C2/c
_cod_database_code 4504874

loop_
_symmetry_equiv_pos_as_xyz
'x, y, z'
'-x, y, -z+1/2'
'x+1/2, y+1/2, z'
'-x+1/2, y+1/2, -z+1/2'
'-x, -y, -z'
'x, -y, z-1/2'
'-x+1/2, -y+1/2, -z'
'x+1/2, -y+1/2, z-1/2'

loop_
_atom_site_label
_atom_site_type_symbol
_atom_site_fract_x
_atom_site_fract_y
_atom_site_fract_z
_atom_site_U_iso_or_equiv
_atom_site_adp_type
_atom_site_occupancy
_atom_site_symmetry_multiplicity
_atom_site_calc_flag
_atom_site_refinement_flags
O1 O 0.27425(9) 0.67142(19) 0.59118(12) 0.0335(8) Uani 1 1 d .
C1 C 0.28710(12) 0.4914(3) 0.46199(16) 0.0185(9) Uani 1 1 d .
O2 O 0.14430(9) 0.27732(19) 0.37355(12) 0.0303(8) Uani 1 1 d .
C2 C 0.30770(12) 0.4033(3) 0.46196(16) 0.0186(9) Uani 1 1 d .
O3 O 0.41409(9) 0.69811(19) 0.72866(12) 0.0318(8) Uani 1 1 d .
C3 C 0.31843(12) 0.3237(3) 0.49716(17) 0.0227(10) Uani 1 1 d .
H3 H 0.3115 0.3176 0.5256 0.027 Uiso 1 1 calc R
O4 O 0.14443(10) 0.2430(2) 0.18560(12) 0.0332(8) Uani 1 1 d .
C4 C 0.33974(13) 0.2522(3) 0.48983(18) 0.0282(11) Uani 1 1 d .
H4 H 0.3477 0.1970 0.5137 0.034 Uiso 1 1 calc R
C5 C 0.34927(14) 0.2618(3) 0.44780(19) 0.0301(11) Uani 1 1 d .
H5 H 0.3637 0.2125 0.4435 0.036 Uiso 1 1 calc R
C6 C 0.33856(13) 0.3397(3) 0.41250(18) 0.0243(10) Uani 1 1 d .
H6 H 0.3452 0.3446 0.3838 0.029 Uiso 1 1 calc R
C7 C 0.31751(13) 0.4122(3) 0.41954(17) 0.0210(10) Uani 1 1 d .
C8 C 0.30272(12) 0.5047(3) 0.38935(17) 0.0202(10) Uani 1 1 d .
C9 C 0.30425(14) 0.5478(3) 0.34446(18) 0.0280(11) Uani 1 1 d .
H9 H 0.3177 0.5180 0.3285 0.034 Uiso 1 1 calc R
C10 C 0.28618(14) 0.6336(3) 0.32356(19) 0.0312(11) Uani 1 1 d .
H10 H 0.2868 0.6626 0.2924 0.037 Uiso 1 1 calc R
C11 C 0.26707(14) 0.6789(3) 0.34681(18) 0.0314(12) Uani 1 1 d .
H11 H 0.2547 0.7386 0.3314 0.038 Uiso 1 1 calc R
C12 C 0.26561(13) 0.6387(3) 0.39252(18) 0.0269(11) Uani 1 1 d .
H12 H 0.2526 0.6701 0.4088 0.032 Uiso 1 1 calc R
C13 C 0.28363(12) 0.5514(3) 0.41361(16) 0.0209(10) Uani 1 1 d .
C14 C 0.27515(13) 0.5130(3) 0.49663(18) 0.0245(11) Uani 1 1 d .
C15 C 0.26282(12) 0.5372(3) 0.53124(16) 0.0185(9) Uani 1 1 d .
C16 C 0.22275(13) 0.5099(3) 0.51983(17) 0.0210(10) Uani 1 1 d .
C17 C 0.19740(13) 0.5955(3) 0.51555(17) 0.0209(10) Uani 1 1 d .
C18 C 0.18600(13) 0.6715(3) 0.47855(17) 0.0249(10) Uani 1 1 d .
H18 H 0.1936 0.6764 0.4508 0.030 Uiso 1 1 calc R
C19 C 0.16314(13) 0.7414(3) 0.48254(18) 0.0290(11) Uani 1 1 d .
H19 H 0.1545 0.7943 0.4569 0.035 Uiso 1 1 calc R
C20 C 0.15273(13) 0.7344(3) 0.52376(18) 0.0276(11) Uani 1 1 d .
H20 H 0.1374 0.7836 0.5262 0.033 Uiso 1 1 calc R
C21 C 0.16407(12) 0.6577(3) 0.56146(17) 0.0226(10) Uani 1 1 d .
H21 H 0.1565 0.6534 0.5892 0.027 Uiso 1 1 calc R
C22 C 0.18684(13) 0.5873(3) 0.55737(17) 0.0208(10) Uani 1 1 d .
C23 C 0.20372(12) 0.4998(3) 0.59115(16) 0.0201(10) Uani 1 1 d .
C24 C 0.20047(13) 0.4586(3) 0.63568(17) 0.0249(11) Uani 1 1 d .
H24 H 0.1846 0.4870 0.6480 0.030 Uiso 1 1 calc R
C25 C 0.22112(13) 0.3751(3) 0.66139(18) 0.0266(11) Uani 1 1 d .
H25 H 0.2200 0.3477 0.6925 0.032 Uiso 1 1 calc R
C26 C 0.24327(13) 0.3311(3) 0.64237(17) 0.0254(11) Uani 1 1 d .
H26 H 0.2568 0.2738 0.6603 0.030 Uiso 1 1 calc R
C27 C 0.24577(13) 0.3705(3) 0.59695(17) 0.0247(10) Uani 1 1 d .
H27 H 0.2608 0.3405 0.5836 0.030 Uiso 1 1 calc R
C28 C 0.22585(13) 0.4544(3) 0.57200(17) 0.0202(10) Uani 1 1 d .
C29 C 0.20289(13) 0.4509(3) 0.46749(18) 0.0249(10) Uani 1 1 d .
C30 C 0.18685(13) 0.3999(3) 0.42495(18) 0.0256(10) Uani 1 1 d .
C31 C 0.16709(13) 0.3367(3) 0.37504(17) 0.0210(10) Uani 1 1 d .
C32 C 0.17549(12) 0.3459(3) 0.32808(17) 0.0220(10) Uani 1 1 d .
C33 C 0.15628(12) 0.2861(3) 0.28051(16) 0.0217(10) Uani 1 1 d .
H33 H 0.1388 0.2394 0.2791 0.026 Uiso 1 1 calc R
C34 C 0.16259(13) 0.2944(3) 0.23546(18) 0.0254(11) Uani 1 1 d .
C35 C 0.18863(14) 0.3635(3) 0.23801(19) 0.0319(12) Uani 1 1 d .
H35 H 0.1932 0.3694 0.2072 0.038 Uiso 1 1 calc R
C36 C 0.20750(14) 0.4227(3) 0.28490(19) 0.0307(12) Uani 1 1 d .
H36 H 0.2249 0.4696 0.2861 0.037 Uiso 1 1 calc R
C37 C 0.20128(13) 0.4144(3) 0.33073(18) 0.0265(10) Uani 1 1 d .
H37 H 0.2145 0.4550 0.3633 0.032 Uiso 1 1 calc R
C38 C 0.28775(13) 0.5994(3) 0.58306(17) 0.0222(10) Uani 1 1 d .
C39 C 0.32860(12) 0.5735(3) 0.62227(16) 0.0195(9) Uani 1 1 d .
C40 C 0.35351(13) 0.6438(3) 0.65708(18) 0.0237(10) Uani 1 1 d .
H40 H 0.3447 0.7081 0.6536 0.028 Uiso 1 1 calc R
C41 C 0.39168(12) 0.6215(3) 0.69758(16) 0.0187(9) Uani 1 1 d .
C42 C 0.40391(14) 0.5272(3) 0.70489(19) 0.0284(11) Uani 1 1 d .
H42 H 0.4295 0.5113 0.7334 0.034 Uiso 1 1 calc R
C43 C 0.37893(14) 0.4563(3) 0.67070(19) 0.0322(11) Uani 1 1 d .
H43 H 0.3874 0.3916 0.6759 0.039 Uiso 1 1 calc R
C44 C 0.34168(14) 0.4787(3) 0.62894(19) 0.0296(11) Uani 1 1 d .
H44 H 0.3249 0.4297 0.6047 0.035 Uiso 1 1 calc R
C45 C 0.45386(13) 0.6787(3) 0.76978(19) 0.0316(11) Uani 1 1 d .
H45D H 0.4556 0.6358 0.7996 0.047 Uiso 1 1 calc R
H45E H 0.4671 0.7390 0.7873 0.047 Uiso 1 1 calc R
H45F H 0.4659 0.6480 0.7504 0.047 Uiso 1 1 calc R
C46 C 0.12279(14) 0.1615(3) 0.18426(19) 0.0386(13) Uani 1 1 d .
H46A H 0.1392 0.1186 0.2161 0.058 Uiso 1 1 calc R
H46B H 0.1132 0.1274 0.1478 0.058 Uiso 1 1 calc R
H46C H 0.1011 0.1826 0.1879 0.058 Uiso 1 1 calc R
O1' O -0.10965(9) 0.46349(18) 0.37365(11) 0.0290(7) Uani 1 1 d .
C1' C 0.03777(12) 0.2601(3) 0.46631(16) 0.0179(9) Uani 1 1 d .
O2' O 0.02595(9) 0.08726(18) 0.60026(12) 0.0291(7) Uani 1 1 d .
C2' C 0.03404(12) 0.1978(3) 0.41989(16) 0.0175(10) Uani 1 1 d .
O3' O 0.16468(9) 0.06396(18) 0.74024(12) 0.0269(7) Uani 1 1 d .
C3' C 0.01459(12) 0.1124(3) 0.39892(17) 0.0213(10) Uani 1 1 d .
H3' H 0.0016 0.0834 0.4159 0.026 Uiso 1 1 calc R
O4' O -0.09933(10) 0.5096(2) 0.19387(12) 0.0339(8) Uani 1 1 d .
C4' C 0.01434(14) 0.0697(3) 0.35243(18) 0.0286(11) Uani 1 1 d .
H4' H 0.0006 0.0116 0.3370 0.034 Uiso 1 1 calc R
C5' C 0.03400(14) 0.1111(3) 0.32833(18) 0.0276(11) Uani 1 1 d .
H5' H 0.0342 0.0801 0.2973 0.033 Uiso 1 1 calc R
C6' C 0.05348(13) 0.1980(3) 0.34922(18) 0.0251(11) Uani 1 1 d .
H6' H 0.0668 0.2265 0.3326 0.030 Uiso 1 1 calc R
C7' C 0.05303(12) 0.2418(3) 0.39474(17) 0.0208(10) Uani 1 1 d .
C8' C 0.06838(12) 0.3346(3) 0.42282(16) 0.0181(9) Uani 1 1 d .
C9' C 0.08882(12) 0.4052(3) 0.41398(17) 0.0216(10) Uani 1 1 d .
H9' H 0.0955 0.3975 0.3854 0.026 Uiso 1 1 calc R
C10' C 0.09960(13) 0.4882(3) 0.44793(18) 0.0251(10) Uani 1 1 d .
H10' H 0.1138 0.5369 0.4425 0.030 Uiso 1 1 calc R
C11' C 0.08955(13) 0.4996(3) 0.48959(17) 0.0218(10) Uani 1 1 d .
H11' H 0.0970 0.5564 0.5122 0.026 Uiso 1 1 calc R
C12' C 0.06892(12) 0.4299(3) 0.49882(17) 0.0226(10) Uani 1 1 d .
H12' H 0.0621 0.4383 0.5271 0.027 Uiso 1 1 calc R
C13' C 0.05855(12) 0.3472(3) 0.46529(16) 0.0180(9) Uani 1 1 d .
C14' C 0.02627(12) 0.2406(3) 0.50281(17) 0.0192(9) Uani 1 1 d .
C15' C 0.01400(12) 0.2167(2) 0.53725(16) 0.0178(9) Uani 1 1 d .
C16' C -0.02654(12) 0.2419(3) 0.52443(16) 0.0182(10) Uani 1 1 d .
C17' C -0.02530(13) 0.2944(3) 0.57571(16) 0.0196(10) Uani 1 1 d .
C18' C -0.00672(13) 0.3790(3) 0.60163(17) 0.0236(10) Uani 1 1 d .
H18' H 0.0081 0.4122 0.5890 0.028 Uiso 1 1 calc R
C19' C -0.01021(14) 0.4147(3) 0.64710(18) 0.0314(12) Uani 1 1 d .
H19' H 0.0027 0.4722 0.6660 0.038 Uiso 1 1 calc R
C20' C -0.03238(14) 0.3663(3) 0.66446(18) 0.0333(12) Uani 1 1 d .
H20' H -0.0348 0.3919 0.6949 0.040 Uiso 1 1 calc R
C21' C -0.05085(13) 0.2825(3) 0.63889(18) 0.0281(11) Uani 1 1 d .
H21' H -0.0661 0.2506 0.6511 0.034 Uiso 1 1 calc R
C22' C -0.04693(12) 0.2446(3) 0.59457(17) 0.0212(10) Uani 1 1 d .
C23' C -0.06280(12) 0.1581(3) 0.55947(17) 0.0222(10) Uani 1 1 d .
C24' C -0.08576(13) 0.0842(3) 0.56077(18) 0.0297(11) Uani 1 1 d .
H24' H -0.0940 0.0851 0.5878 0.036 Uiso 1 1 calc R
C25' C -0.09620(14) 0.0098(3) 0.52168(19) 0.0313(12) Uani 1 1 d .
H25' H -0.1116 -0.0409 0.5224 0.038 Uiso 1 1 calc R
C26' C -0.08481(13) 0.0074(3) 0.48189(19) 0.0302(11) Uani 1 1 d .
H26' H -0.0927 -0.0443 0.4555 0.036 Uiso 1 1 calc R
C27' C -0.06217(13) 0.0790(3) 0.47983(17) 0.0258(11) Uani 1 1 d .
H27' H -0.0544 0.0771 0.4522 0.031 Uiso 1 1 calc R
C28' C -0.05095(13) 0.1535(3) 0.51873(17) 0.0212(10) Uani 1 1 d .
C29' C -0.04682(13) 0.3007(3) 0.47184(18) 0.0211(10) Uani 1 1 d .
C30' C -0.06404(13) 0.3482(3) 0.42880(17) 0.0219(10) Uani 1 1 d .
C31' C -0.08462(13) 0.4088(3) 0.37789(17) 0.0229(10) Uani 1 1 d .
C32' C -0.07343(12) 0.4018(3) 0.33386(16) 0.0184(9) Uani 1 1 d .
C33' C -0.09183(12) 0.4637(3) 0.28565(16) 0.0213(10) Uani 1 1 d .
H33' H -0.1099 0.5100 0.2828 0.026 Uiso 1 1 calc R
C34' C -0.08299(13) 0.4555(3) 0.24272(17) 0.0230(10) Uani 1 1 d .
C35' C -0.05598(14) 0.3883(3) 0.24780(18) 0.0303(11) Uani 1 1 d .
H35' H -0.0494 0.3843 0.2190 0.036 Uiso 1 1 calc R
C36' C -0.03904(14) 0.3281(3) 0.29385(18) 0.0303(11) Uani 1 1 d .
H36' H -0.0214 0.2810 0.2962 0.036 Uiso 1 1 calc R
C37' C -0.04739(13) 0.3348(3) 0.33776(17) 0.0253(10) Uani 1 1 d .
H37' H -0.0351 0.2933 0.3700 0.030 Uiso 1 1 calc R
C38' C 0.03915(12) 0.1578(3) 0.59020(16) 0.0182(9) Uani 1 1 d .
C39' C 0.07999(12) 0.1867(3) 0.63014(16) 0.0178(9) Uani 1 1 d .
C40' C 0.10502(12) 0.1169(3) 0.66742(16) 0.0200(9) Uani 1 1 d .
H40' H 0.0961 0.0530 0.6649 0.024 Uiso 1 1 calc R
C41' C 0.14238(13) 0.1393(3) 0.70775(17) 0.0209(9) Uani 1 1 d .
C42' C 0.15536(13) 0.2337(3) 0.71225(17) 0.0236(10) Uani 1 1 d .
H42' H 0.1809 0.2501 0.7405 0.028 Uiso 1 1 calc R
C43' C 0.13072(14) 0.3031(3) 0.67526(18) 0.0258(11) Uani 1 1 d .
H43' H 0.1395 0.3672 0.6783 0.031 Uiso 1 1 calc R
C44' C 0.09339(12) 0.2802(3) 0.63389(17) 0.0209(10) Uani 1 1 d .
H44' H 0.0769 0.3280 0.6081 0.025 Uiso 1 1 calc R
C45' C 0.20449(14) 0.0813(3) 0.77960(19) 0.0318(12) Uani 1 1 d .
H45A H 0.2167 0.1036 0.7585 0.048 Uiso 1 1 calc R
H45B H 0.2168 0.0218 0.8000 0.048 Uiso 1 1 calc R
H45C H 0.2073 0.1305 0.8073 0.048 Uiso 1 1 calc R
C46' C -0.12430(15) 0.5851(3) 0.18902(18) 0.0366(13) Uani 1 1 d .
H46X H -0.1466 0.5582 0.1890 0.055 Uiso 1 1 calc R
H46Y H -0.1329 0.6200 0.1531 0.055 Uiso 1 1 calc R
H46Z H -0.1107 0.6291 0.2215 0.055 Uiso 1 1 calc R

loop_
_atom_site_aniso_label
_atom_site_aniso_U_11
_atom_site_aniso_U_22
_atom_site_aniso_U_33
_atom_site_aniso_U_23
_atom_site_aniso_U_13
_atom_site_aniso_U_12
O1 0.029(2) 0.0290(17) 0.0366(19) -0.0099(14) 0.0129(17) 0.0012(15)
C1 0.015(3) 0.020(2) 0.019(2) -0.0061(17) 0.008(2) -0.0010(18)
O2 0.031(2) 0.0326(17) 0.0290(18) -0.0083(13) 0.0167(17) -0.0125(15)
C2 0.013(3) 0.017(2) 0.020(2) -0.0039(17) 0.004(2) -0.0020(18)
O3 0.023(2) 0.0308(16) 0.0342(18) -0.0049(14) 0.0094(17) -0.0069(14)
C3 0.018(3) 0.024(2) 0.022(2) 0.0039(18) 0.008(2) 0.0012(19)
O4 0.043(2) 0.0326(17) 0.0263(18) -0.0008(14) 0.0198(18) 0.0033(16)
C4 0.025(3) 0.018(2) 0.032(3) 0.0012(19) 0.007(2) 0.001(2)
C5 0.026(3) 0.025(2) 0.041(3) -0.010(2) 0.018(3) -0.001(2)
C6 0.023(3) 0.025(2) 0.028(2) -0.0073(19) 0.014(2) -0.006(2)
C7 0.019(3) 0.023(2) 0.023(2) -0.0056(18) 0.012(2) -0.0049(19)
C8 0.013(3) 0.020(2) 0.024(2) -0.0093(18) 0.007(2) -0.0071(18)
C9 0.031(3) 0.034(3) 0.025(2) -0.005(2) 0.019(2) -0.007(2)
C10 0.029(3) 0.033(3) 0.024(3) 0.005(2) 0.009(2) -0.006(2)
C11 0.028(3) 0.020(2) 0.031(3) 0.006(2) 0.003(2) -0.005(2)
C12 0.024(3) 0.024(2) 0.028(3) -0.007(2) 0.010(2) -0.003(2)
C13 0.017(3) 0.020(2) 0.018(2) -0.0014(17) 0.003(2) -0.0006(19)
C14 0.024(3) 0.023(2) 0.025(2) 0.0039(18) 0.011(2) 0.003(2)
C15 0.021(3) 0.019(2) 0.019(2) -0.0021(17) 0.012(2) -0.0002(18)
C16 0.019(3) 0.017(2) 0.023(2) 0.0025(17) 0.008(2) 0.0035(19)
C17 0.016(3) 0.023(2) 0.021(2) 0.0011(18) 0.007(2) -0.0006(19)
C18 0.024(3) 0.027(2) 0.023(2) 0.0032(19) 0.012(2) 0.000(2)
C19 0.025(3) 0.023(2) 0.033(3) 0.004(2) 0.010(2) 0.004(2)
C20 0.015(3) 0.026(2) 0.036(3) -0.004(2) 0.009(2) 0.001(2)
C21 0.014(3) 0.025(2) 0.025(2) -0.0019(19) 0.008(2) -0.0025(19)
C22 0.018(3) 0.018(2) 0.024(2) -0.0050(18) 0.009(2) -0.0040(19)
C23 0.019(3) 0.021(2) 0.018(2) -0.0055(17) 0.007(2) -0.0065(19)
C24 0.025(3) 0.025(2) 0.025(2) -0.0116(19) 0.014(2) -0.007(2)
C25 0.026(3) 0.027(2) 0.022(2) 0.0015(19) 0.009(2) -0.007(2)
C26 0.022(3) 0.020(2) 0.027(2) 0.0045(19) 0.006(2) 0.003(2)
C27 0.024(3) 0.024(2) 0.025(2) -0.0008(19) 0.012(2) -0.002(2)
C28 0.019(3) 0.017(2) 0.025(2) -0.0041(18) 0.011(2) -0.0043(18)
C29 0.023(3) 0.026(2) 0.029(3) 0.002(2) 0.016(2) 0.004(2)
C30 0.020(3) 0.028(2) 0.025(2) -0.0020(19) 0.009(2) -0.004(2)
C31 0.018(3) 0.017(2) 0.025(2) -0.0022(18) 0.008(2) -0.0026(19)
C32 0.021(3) 0.020(2) 0.022(2) 0.0004(17) 0.008(2) 0.0018(19)
C33 0.022(3) 0.018(2) 0.024(2) 0.0019(17) 0.011(2) 0.0030(18)
C34 0.027(3) 0.023(2) 0.025(2) 0.0016(19) 0.013(2) 0.006(2)
C35 0.038(3) 0.036(3) 0.030(3) 0.008(2) 0.023(3) 0.006(2)
C36 0.022(3) 0.033(3) 0.037(3) -0.004(2) 0.016(3) -0.010(2)
C37 0.021(3) 0.027(2) 0.026(2) 0.0014(19) 0.008(2) -0.001(2)
C38 0.021(3) 0.022(2) 0.024(2) -0.0019(18) 0.012(2) -0.0007(19)
C39 0.017(3) 0.024(2) 0.019(2) -0.0023(18) 0.011(2) 0.0018(19)
C40 0.030(3) 0.017(2) 0.030(2) -0.0040(18) 0.019(2) -0.006(2)
C41 0.019(3) 0.021(2) 0.019(2) -0.0039(17) 0.011(2) -0.0054(19)
C42 0.015(3) 0.034(3) 0.035(3) 0.004(2) 0.012(2) 0.008(2)
C43 0.024(3) 0.031(3) 0.035(3) -0.005(2) 0.011(3) 0.006(2)
C44 0.027(3) 0.026(2) 0.033(3) -0.008(2) 0.014(3) -0.001(2)
C45 0.012(3) 0.044(3) 0.030(3) 0.000(2) 0.005(2) -0.009(2)
C46 0.043(4) 0.032(3) 0.027(3) -0.010(2) 0.008(3) -0.005(2)
O1' 0.030(2) 0.0282(16) 0.0261(17) 0.0039(13) 0.0128(16) 0.0121(15)
C1' 0.015(3) 0.018(2) 0.017(2) 0.0034(17) 0.006(2) 0.0026(18)
O2' 0.025(2) 0.0258(16) 0.0299(17) 0.0066(13) 0.0098(16) -0.0058(14)
C2' 0.014(3) 0.019(2) 0.016(2) 0.0016(17) 0.005(2) 0.0027(18)
O3' 0.019(2) 0.0265(16) 0.0266(17) 0.0052(13) 0.0053(15) 0.0058(13)
C3' 0.018(3) 0.017(2) 0.025(2) 0.0032(18) 0.008(2) -0.0014(19)
O4' 0.047(2) 0.0339(17) 0.0242(17) 0.0066(14) 0.0208(18) 0.0044(16)
C4' 0.028(3) 0.023(2) 0.029(3) -0.0077(19) 0.010(2) -0.002(2)
C5' 0.030(3) 0.028(2) 0.025(2) -0.0032(19) 0.014(2) 0.001(2)
C6' 0.024(3) 0.026(2) 0.026(2) 0.0003(19) 0.013(2) 0.002(2)
C7' 0.016(3) 0.022(2) 0.021(2) 0.0011(18) 0.007(2) 0.0000(19)
C8' 0.012(3) 0.023(2) 0.016(2) 0.0046(17) 0.005(2) 0.0068(18)
C9' 0.020(3) 0.025(2) 0.024(2) 0.0037(18) 0.014(2) 0.0045(19)
C10' 0.022(3) 0.020(2) 0.035(3) 0.0043(19) 0.016(2) 0.0006(19)
C11' 0.020(3) 0.017(2) 0.026(2) -0.0014(18) 0.010(2) -0.0005(19)
C12' 0.022(3) 0.023(2) 0.022(2) -0.0019(18) 0.011(2) 0.0012(19)
C13' 0.009(2) 0.018(2) 0.018(2) 0.0029(17) 0.001(2) 0.0048(17)
C14' 0.009(2) 0.018(2) 0.022(2) -0.0004(17) 0.001(2) 0.0018(17)
C15' 0.019(3) 0.020(2) 0.015(2) -0.0011(16) 0.009(2) -0.0031(18)
C16' 0.014(3) 0.021(2) 0.012(2) 0.0009(16) 0.0017(19) 0.0002(18)
C17' 0.022(3) 0.022(2) 0.011(2) 0.0017(17) 0.006(2) 0.0048(19)
C18' 0.024(3) 0.021(2) 0.018(2) 0.0023(18) 0.006(2) 0.000(2)
C19' 0.028(3) 0.037(3) 0.022(2) -0.005(2) 0.007(2) 0.005(2)
C20' 0.028(3) 0.055(3) 0.016(2) 0.000(2) 0.010(2) 0.012(3)
C21' 0.020(3) 0.037(3) 0.030(3) 0.007(2) 0.014(2) 0.008(2)
C22' 0.014(3) 0.026(2) 0.022(2) 0.0043(18) 0.009(2) 0.0039(19)
C23' 0.010(3) 0.026(2) 0.023(2) 0.0097(19) 0.003(2) 0.0021(19)
C24' 0.017(3) 0.038(3) 0.033(3) 0.014(2) 0.011(2) 0.004(2)
C25' 0.019(3) 0.023(2) 0.034(3) 0.002(2) 0.001(2) -0.010(2)
C26' 0.022(3) 0.029(2) 0.030(3) -0.003(2) 0.006(2) -0.001(2)
C27' 0.024(3) 0.023(2) 0.025(2) 0.0000(19) 0.008(2) -0.002(2)
C28' 0.019(3) 0.018(2) 0.020(2) 0.0073(17) 0.005(2) 0.0002(18)
C29' 0.020(3) 0.019(2) 0.025(2) -0.0047(18) 0.012(2) -0.0032(19)
C30' 0.020(3) 0.024(2) 0.022(2) -0.0010(19) 0.011(2) -0.0018(19)
C31' 0.026(3) 0.019(2) 0.023(2) -0.0007(18) 0.013(2) 0.001(2)
C32' 0.013(3) 0.020(2) 0.017(2) -0.0027(17) 0.0039(19) -0.0004(18)
C33' 0.022(3) 0.018(2) 0.022(2) -0.0023(17) 0.010(2) -0.0017(18)
C34' 0.026(3) 0.022(2) 0.020(2) 0.0028(18) 0.011(2) -0.002(2)
C35' 0.029(3) 0.038(3) 0.023(2) -0.004(2) 0.013(2) 0.000(2)
C36' 0.026(3) 0.034(3) 0.031(3) -0.002(2) 0.015(3) 0.008(2)
C37' 0.028(3) 0.027(2) 0.021(2) 0.0026(18) 0.012(2) 0.007(2)
C38' 0.024(3) 0.019(2) 0.015(2) -0.0002(17) 0.013(2) 0.0005(19)
C39' 0.016(3) 0.022(2) 0.017(2) 0.0011(17) 0.010(2) 0.0027(18)
C40' 0.019(3) 0.022(2) 0.020(2) -0.0025(17) 0.010(2) -0.0026(19)
C41' 0.017(3) 0.025(2) 0.021(2) -0.0010(18) 0.009(2) 0.0028(19)
C42' 0.015(3) 0.030(2) 0.024(2) -0.0084(19) 0.008(2) 0.001(2)
C43' 0.023(3) 0.026(2) 0.029(3) 0.0016(19) 0.014(2) -0.001(2)
C44' 0.018(3) 0.021(2) 0.023(2) 0.0044(17) 0.010(2) 0.0051(19)
C45' 0.021(3) 0.038(3) 0.032(3) 0.002(2) 0.010(3) 0.004(2)
C46' 0.051(4) 0.024(2) 0.028(3) 0.013(2) 0.016(3) 0.005(2)

loop_
_atom_type_symbol
_atom_type_description
_atom_type_scat_dispersion_real
_atom_type_scat_dispersion_imag
_atom_type_scat_source
C C 0.0033 0.0016 'International Tables Vol C Tables 4.2.6.8 and 6.1.1.4'
H H 0.0000 0.0000 'International Tables Vol C Tables 4.2.6.8 and 6.1.1.4'
O O 0.0106 0.0060 'International Tables Vol C Tables 4.2.6.8 and 6.1.1.4'

loop_
_geom_angle_atom_site_label_1
_geom_angle_atom_site_label_2
_geom_angle_atom_site_label_3
_geom_angle
C14 C1 C2 127.7(4)
C14 C1 C13 127.2(4)
C2 C1 C13 105.1(3)
C3 C2 C7 121.2(4)
C3 C2 C1 129.9(3)
C7 C2 C1 108.8(3)
C41 O3 C45 117.1(3)
C2 C3 C4 118.2(4)
C34 O4 C46 117.1(3)
C5 C4 C3 120.2(4)
C6 C5 C4 122.2(4)
C5 C6 C7 118.4(4)
C6 C7 C2 119.9(4)
C6 C7 C8 131.0(3)
C2 C7 C8 109.1(3)
C9 C8 C13 119.5(4)
C9 C8 C7 132.5(4)
C13 C8 C7 107.9(3)
C10 C9 C8 119.2(4)
C9 C10 C11 121.3(4)
C10 C11 C12 121.0(4)
C13 C12 C11 118.0(4)
C12 C13 C8 120.9(4)
C12 C13 C1 130.1(4)
C8 C13 C1 108.9(3)
C1 C14 C15 178.5(4)
C14 C15 C38 119.5(4)
C14 C15 C16 122.9(4)
C38 C15 C16 117.5(3)
C29 C16 C15 109.4(3)
C29 C16 C17 110.2(4)
C15 C16 C17 114.8(3)
C29 C16 C28 110.4(3)
C15 C16 C28 110.7(3)
C17 C16 C28 101.1(3)
C18 C17 C22 121.8(4)
C18 C17 C16 128.1(3)
C22 C17 C16 110.1(3)
C17 C18 C19 118.3(4)
C18 C19 C20 120.4(4)
C21 C20 C19 121.8(4)
C20 C21 C22 117.9(4)
C21 C22 C17 119.7(4)
C21 C22 C23 130.8(4)
C17 C22 C23 109.5(3)
C28 C23 C24 119.8(4)
C28 C23 C22 109.1(3)
C24 C23 C22 131.1(4)
C25 C24 C23 118.3(4)
C26 C25 C24 121.3(4)
C25 C26 C27 120.5(4)
C28 C27 C26 118.3(4)
C27 C28 C23 121.7(4)
C27 C28 C16 128.1(4)
C23 C28 C16 110.1(3)
C30 C29 C16 178.3(5)
C29 C30 C31 178.0(4)
O2 C31 C30 118.9(3)
O2 C31 C32 122.0(4)
C30 C31 C32 119.1(4)
C37 C32 C33 120.5(4)
C37 C32 C31 120.8(4)
C33 C32 C31 118.7(4)
C34 C33 C32 120.2(4)
O4 C34 C33 125.8(4)
O4 C34 C35 114.7(3)
C33 C34 C35 119.4(4)
C36 C35 C34 120.3(4)
C35 C36 C37 120.5(4)
C32 C37 C36 119.0(4)
O1 C38 C39 120.8(4)
O1 C38 C15 119.5(4)
C39 C38 C15 119.7(3)
C40 C39 C44 119.1(4)
C40 C39 C38 118.5(4)
C44 C39 C38 122.1(4)
C39 C40 C41 120.6(4)
O3 C41 C42 125.0(4)
O3 C41 C40 115.3(3)
C42 C41 C40 119.7(4)
C43 C42 C41 119.9(4)
C42 C43 C44 120.6(4)
C43 C44 C39 120.1(4)
C14' C1' C2' 126.8(4)
C14' C1' C13' 127.1(3)
C2' C1' C13' 106.0(3)
C3' C2' C7' 121.1(3)
C3' C2' C1' 130.4(4)
C7' C2' C1' 108.5(3)
C41' O3' C45' 118.2(3)
C2' C3' C4' 118.7(4)
C34' O4' C46' 117.9(3)
C5' C4' C3' 120.7(4)
C4' C5' C6' 120.7(4)
C7' C6' C5' 118.7(4)
C6' C7' C2' 120.1(4)
C6' C7' C8' 130.9(4)
C2' C7' C8' 108.9(3)
C9' C8' C13' 119.9(4)
C9' C8' C7' 131.9(3)
C13' C8' C7' 108.2(3)
C8' C9' C10' 119.0(3)
C11' C10' C9' 120.3(4)
C12' C11' C10' 121.4(4)
C11' C12' C13' 118.0(4)
C12' C13' C8' 121.3(4)
C12' C13' C1' 130.4(3)
C8' C13' C1' 108.3(3)
C15' C14' C1' 176.6(4)
C14' C15' C38' 120.0(4)
C14' C15' C16' 122.4(4)
C38' C15' C16' 117.6(3)
C29' C16' C28' 109.6(3)
C29' C16' C15' 110.3(3)
C28' C16' C15' 113.5(3)
C29' C16' C17' 110.6(3)
C28' C16' C17' 101.0(3)
C15' C16' C17' 111.4(3)
C18' C17' C22' 121.0(4)
C18' C17' C16' 128.2(4)
C22' C17' C16' 110.8(3)
C17' C18' C19' 118.4(4)
C20' C19' C18' 120.1(4)
C21' C20' C19' 121.7(4)
C20' C21' C22' 119.0(4)
C21' C22' C17' 119.7(4)
C21' C22' C23' 131.7(4)
C17' C22' C23' 108.5(3)
C24' C23' C28' 118.9(4)
C24' C23' C22' 131.6(4)
C28' C23' C22' 109.5(3)
C25' C24' C23' 118.5(4)
C26' C25' C24' 121.7(4)
C25' C26' C27' 121.0(4)
C26' C27' C28' 118.6(4)
C27' C28' C23' 121.3(4)
C27' C28' C16' 128.5(3)
C23' C28' C16' 110.2(3)
C30' C29' C16' 178.8(4)
C29' C30' C31' 178.0(4)
O1' C31' C30' 119.4(3)
O1' C31' C32' 123.1(4)
C30' C31' C32' 117.5(4)
C37' C32' C33' 120.3(3)
C37' C32' C31' 121.6(3)
C33' C32' C31' 118.0(3)
C34' C33' C32' 119.0(4)
O4' C34' C33' 124.3(4)
O4' C34' C35' 115.7(3)
C33' C34' C35' 120.0(4)
C36' C35' C34' 120.4(4)
C35' C36' C37' 120.8(4)
C32' C37' C36' 119.5(4)
O2' C38' C39' 120.4(3)
O2' C38' C15' 119.5(4)
C39' C38' C15' 120.1(3)
C44' C39' C40' 119.1(4)
C44' C39' C38' 123.3(4)
C40' C39' C38' 117.5(3)
C41' C40' C39' 120.9(4)
O3' C41' C40' 115.6(3)
O3' C41' C42' 124.7(4)
C40' C41' C42' 119.7(4)
C43' C42' C41' 119.6(4)
C42' C43' C44' 120.8(4)
C43' C44' C39' 119.9(4)

loop_
_geom_bond_atom_site_label_1
_geom_bond_atom_site_label_2
_geom_bond_distance
O1 C38 1.217(4)
C1 C14 1.295(5)
C1 C2 1.486(5)
C1 C13 1.501(5)
O2 C31 1.227(4)
C2 C3 1.381(5)
C2 C7 1.404(5)
O3 C41 1.376(4)
O3 C45 1.441(5)
C3 C4 1.398(5)
O4 C34 1.366(5)
O4 C46 1.424(5)
C4 C5 1.386(6)
C5 C6 1.364(5)
C6 C7 1.398(5)
C7 C8 1.479(5)
C8 C9 1.389(5)
C8 C13 1.407(5)
C9 C10 1.364(6)
C10 C11 1.379(6)
C11 C12 1.391(5)
C12 C13 1.383(5)
C14 C15 1.314(5)
C15 C38 1.515(5)
C15 C16 1.539(6)
C16 C29 1.473(6)
C16 C17 1.540(5)
C16 C28 1.561(5)
C17 C18 1.368(5)
C17 C22 1.409(5)
C18 C19 1.386(5)
C19 C20 1.387(5)
C20 C21 1.386(5)
C21 C22 1.391(5)
C22 C23 1.467(5)
C23 C28 1.399(5)
C23 C24 1.404(5)
C24 C25 1.395(6)
C25 C26 1.388(6)
C26 C27 1.400(5)
C27 C28 1.384(5)
C29 C30 1.222(5)
C30 C31 1.463(6)
C31 C32 1.484(5)
C32 C37 1.392(5)
C32 C33 1.392(5)
C33 C34 1.377(5)
C34 C35 1.405(6)
C35 C36 1.374(6)
C36 C37 1.395(5)
C38 C39 1.484(6)
C39 C40 1.377(5)
C39 C44 1.401(5)
C40 C41 1.400(6)
C41 C42 1.382(5)
C42 C43 1.379(6)
C43 C44 1.383(6)
O1' C31' 1.227(5)
C1' C14' 1.322(5)
C1' C2' 1.473(5)
C1' C13' 1.487(5)
O2' C38' 1.216(4)
C2' C3' 1.379(5)
C2' C7' 1.406(5)
O3' C41' 1.372(5)
O3' C45' 1.429(5)
C3' C4' 1.391(5)
O4' C34' 1.366(5)
O4' C46' 1.419(5)
C4' C5' 1.390(6)
C5' C6' 1.397(5)
C6' C7' 1.387(5)
C7' C8' 1.468(5)
C8' C9' 1.384(5)
C8' C13' 1.411(5)
C9' C10' 1.402(5)
C10' C11' 1.394(5)
C11' C12' 1.386(5)
C12' C13' 1.393(5)
C14' C15' 1.308(5)
C15' C38' 1.509(5)
C15' C16' 1.537(6)
C16' C29' 1.478(5)
C16' C28' 1.537(5)
C16' C17' 1.551(5)
C17' C18' 1.382(5)
C17' C22' 1.405(5)
C18' C19' 1.404(5)
C19' C20' 1.386(6)
C20' C21' 1.369(6)
C21' C22' 1.396(5)
C22' C23' 1.465(5)
C23' C24' 1.401(5)
C23' C28' 1.416(5)
C24' C25' 1.386(6)
C25' C26' 1.376(6)
C26' C27' 1.376(5)
C27' C28' 1.382(5)
C29' C30' 1.207(5)
C30' C31' 1.462(6)
C31' C32' 1.484(5)
C32' C37' 1.373(5)
C32' C33' 1.419(5)
C33' C34' 1.389(5)
C34' C35' 1.394(6)
C35' C36' 1.363(6)
C36' C37' 1.399(5)
C38' C39' 1.497(6)
C39' C44' 1.395(5)
C39' C40' 1.396(5)
C40' C41' 1.376(6)
C41' C42' 1.399(5)
C42' C43' 1.383(6)
C43' C44' 1.384(6)

loop_
_geom_torsion_atom_site_label_1
_geom_torsion_atom_site_label_2
_geom_torsion_atom_site_label_3
_geom_torsion_atom_site_label_4
_geom_torsion
C14 C1 C2 C3 1.2(8)
C13 C1 C2 C3 -179.7(4)
C14 C1 C2 C7 -176.1(5)
C13 C1 C2 C7 3.0(5)
C7 C2 C3 C4 0.6(6)
C1 C2 C3 C4 -176.4(4)
C2 C3 C4 C5 -0.6(6)
C3 C4 C5 C6 0.1(7)
C4 C5 C6 C7 0.5(7)
C5 C6 C7 C2 -0.4(6)
C5 C6 C7 C8 178.5(4)
C3 C2 C7 C6 -0.1(6)
C1 C2 C7 C6 177.5(4)
C3 C2 C7 C8 -179.3(4)
C1 C2 C7 C8 -1.7(5)
C6 C7 C8 C9 1.4(8)
C2 C7 C8 C9 -179.5(5)
C6 C7 C8 C13 -179.4(4)
C2 C7 C8 C13 -0.4(5)
C13 C8 C9 C10 -2.0(6)
C7 C8 C9 C10 177.1(4)
C8 C9 C10 C11 1.2(7)
C9 C10 C11 C12 0.0(7)
C10 C11 C12 C13 -0.5(7)
C11 C12 C13 C8 -0.3(6)
C11 C12 C13 C1 179.6(4)
C9 C8 C13 C12 1.5(6)
C7 C8 C13 C12 -177.8(4)
C9 C8 C13 C1 -178.4(4)
C7 C8 C13 C1 2.3(5)
C14 C1 C13 C12 -4.1(8)
C2 C1 C13 C12 176.8(4)
C14 C1 C13 C8 175.8(4)
C2 C1 C13 C8 -3.3(4)
C2 C1 C14 C15 170(100)
C13 C1 C14 C15 -9(19)
C1 C14 C15 C38 -75(19)
C1 C14 C15 C16 101(19)
C14 C15 C16 C29 2.7(5)
C38 C15 C16 C29 179.2(3)
C14 C15 C16 C17 -121.7(4)
C38 C15 C16 C17 54.7(5)
C14 C15 C16 C28 124.6(4)
C38 C15 C16 C28 -58.9(4)
C29 C16 C17 C18 -65.9(6)
C15 C16 C17 C18 58.1(6)
C28 C16 C17 C18 177.3(4)
C29 C16 C17 C22 114.9(4)
C15 C16 C17 C22 -121.1(4)
C28 C16 C17 C22 -1.9(4)
C22 C17 C18 C19 -0.6(7)
C16 C17 C18 C19 -179.7(4)
C17 C18 C19 C20 1.0(6)
C18 C19 C20 C21 -1.1(7)
C19 C20 C21 C22 0.7(6)
C20 C21 C22 C17 -0.3(6)
C20 C21 C22 C23 178.8(4)
C18 C17 C22 C21 0.3(6)
C16 C17 C22 C21 179.5(4)
C18 C17 C22 C23 -179.0(4)
C16 C17 C22 C23 0.2(5)
C21 C22 C23 C28 -177.4(4)
C17 C22 C23 C28 1.8(5)
C21 C22 C23 C24 3.6(8)
C17 C22 C23 C24 -177.3(4)
C28 C23 C24 C25 2.9(6)
C22 C23 C24 C25 -178.1(4)
C23 C24 C25 C26 -2.4(6)
C24 C25 C26 C27 0.7(7)
C25 C26 C27 C28 0.4(6)
C26 C27 C28 C23 0.2(6)
C26 C27 C28 C16 -177.5(4)
C24 C23 C28 C27 -1.9(6)
C22 C23 C28 C27 178.9(4)
C24 C23 C28 C16 176.2(4)
C22 C23 C28 C16 -3.1(5)
C29 C16 C28 C27 64.2(6)
C15 C16 C28 C27 -57.0(5)
C17 C16 C28 C27 -179.1(4)
C29 C16 C28 C23 -113.6(4)
C15 C16 C28 C23 125.1(4)
C17 C16 C28 C23 3.0(4)
C15 C16 C29 C30 88(15)
C17 C16 C29 C30 -145(15)
C28 C16 C29 C30 -34(15)
C16 C29 C30 C31 53(27)
C29 C30 C31 O2 9(16)
C29 C30 C31 C32 -170(100)
O2 C31 C32 C37 179.5(4)
C30 C31 C32 C37 -1.1(6)
O2 C31 C32 C33 1.2(6)
C30 C31 C32 C33 -179.4(4)
C37 C32 C33 C34 -0.1(6)
C31 C32 C33 C34 178.2(4)
C46 O4 C34 C33 -13.0(6)
C46 O4 C34 C35 169.7(4)
C32 C33 C34 O4 -177.1(4)
C32 C33 C34 C35 0.1(6)
O4 C34 C35 C36 177.2(4)
C33 C34 C35 C36 -0.3(6)
C34 C35 C36 C37 0.5(7)
C33 C32 C37 C36 0.3(6)
C31 C32 C37 C36 -178.0(4)
C35 C36 C37 C32 -0.5(7)
C14 C15 C38 O1 128.3(4)
C16 C15 C38 O1 -48.2(5)
C14 C15 C38 C39 -49.8(5)
C16 C15 C38 C39 133.7(4)
O1 C38 C39 C40 -18.8(6)
C15 C38 C39 C40 159.3(3)
O1 C38 C39 C44 154.9(4)
C15 C38 C39 C44 -27.0(5)
C44 C39 C40 C41 1.7(6)
C38 C39 C40 C41 175.5(3)
C45 O3 C41 C42 3.5(5)
C45 O3 C41 C40 -178.4(3)
C39 C40 C41 O3 178.2(3)
C39 C40 C41 C42 -3.6(6)
O3 C41 C42 C43 -179.3(4)
C40 C41 C42 C43 2.6(6)
C41 C42 C43 C44 0.2(6)
C42 C43 C44 C39 -2.1(7)
C40 C39 C44 C43 1.1(6)
C38 C39 C44 C43 -172.5(4)
C14' C1' C2' C3' 8.4(7)
C13' C1' C2' C3' -174.0(4)
C14' C1' C2' C7' -174.7(4)
C13' C1' C2' C7' 2.9(4)
C7' C2' C3' C4' 0.6(6)
C1' C2' C3' C4' 177.2(4)
C2' C3' C4' C5' 1.4(7)
C3' C4' C5' C6' -1.9(7)
C4' C5' C6' C7' 0.4(7)
C5' C6' C7' C2' 1.6(6)
C5' C6' C7' C8' -175.4(4)
C3' C2' C7' C6' -2.1(6)
C1' C2' C7' C6' -179.4(4)
C3' C2' C7' C8' 175.5(4)
C1' C2' C7' C8' -1.8(5)
C6' C7' C8' C9' -2.2(8)
C2' C7' C8' C9' -179.5(4)
C6' C7' C8' C13' 177.1(5)
C2' C7' C8' C13' -0.2(5)
C13' C8' C9' C10' 0.3(6)
C7' C8' C9' C10' 179.6(4)
C8' C9' C10' C11' -0.5(6)
C9' C10' C11' C12' 0.2(7)
C10' C11' C12' C13' 0.3(6)
C11' C12' C13' C8' -0.5(6)
C11' C12' C13' C1' 178.0(4)
C9' C8' C13' C12' 0.2(6)
C7' C8' C13' C12' -179.2(4)
C9' C8' C13' C1' -178.6(4)
C7' C8' C13' C1' 2.0(4)
C14' C1' C13' C12' -4.1(7)
C2' C1' C13' C12' 178.3(4)
C14' C1' C13' C8' 174.5(4)
C2' C1' C13' C8' -3.0(4)
C2' C1' C14' C15' -6(8)
C13' C1' C14' C15' 177(100)
C1' C14' C15' C38' 91(8)
C1' C14' C15' C16' -86(8)
C14' C15' C16' C29' -4.1(5)
C38' C15' C16' C29' 179.1(3)
C14' C15' C16' C28' 119.4(4)
C38' C15' C16' C28' -57.4(4)
C14' C15' C16' C17' -127.3(4)
C38' C15' C16' C17' 55.9(4)
C29' C16' C17' C18' -65.1(6)
C28' C16' C17' C18' 178.9(4)
C15' C16' C17' C18' 58.0(5)
C29' C16' C17' C22' 114.2(4)
C28' C16' C17' C22' -1.8(4)
C15' C16' C17' C22' -122.7(4)
C22' C17' C18' C19' -0.5(6)
C16' C17' C18' C19' 178.7(4)
C17' C18' C19' C20' -1.1(7)
C18' C19' C20' C21' 1.0(7)
C19' C20' C21' C22' 0.6(7)
C20' C21' C22' C17' -2.1(6)
C20' C21' C22' C23' -179.9(4)
C18' C17' C22' C21' 2.1(6)
C16' C17' C22' C21' -177.2(4)
C18' C17' C22' C23' -179.6(4)
C16' C17' C22' C23' 1.1(5)
C21' C22' C23' C24' -2.8(8)
C17' C22' C23' C24' 179.3(4)
C21' C22' C23' C28' 178.2(4)
C17' C22' C23' C28' 0.2(5)
C28' C23' C24' C25' -0.5(6)
C22' C23' C24' C25' -179.4(4)
C23' C24' C25' C26' -0.5(7)
C24' C25' C26' C27' 0.7(7)
C25' C26' C27' C28' 0.1(7)
C26' C27' C28' C23' -1.1(6)
C26' C27' C28' C16' -178.8(4)
C24' C23' C28' C27' 1.2(6)
C22' C23' C28' C27' -179.6(4)
C24' C23' C28' C16' 179.4(4)
C22' C23' C28' C16' -1.5(5)
C29' C16' C28' C27' 63.2(5)
C15' C16' C28' C27' -60.7(5)
C17' C16' C28' C27' 179.9(4)
C29' C16' C28' C23' -114.8(4)
C15' C16' C28' C23' 121.4(4)
C17' C16' C28' C23' 2.0(4)
C28' C16' C29' C30' 35(21)
C15' C16' C29' C30' 161(20)
C17' C16' C29' C30' -76(20)
C16' C29' C30' C31' 97(23)
C29' C30' C31' O1' -51(13)
C29' C30' C31' C32' 128(13)
O1' C31' C32' C37' -175.0(4)
C30' C31' C32' C37' 6.1(6)
O1' C31' C32' C33' 2.1(6)
C30' C31' C32' C33' -176.9(4)
C37' C32' C33' C34' -0.2(6)
C31' C32' C33' C34' -177.3(4)
C46' O4' C34' C33' 6.1(6)
C46' O4' C34' C35' -174.3(4)
C32' C33' C34' O4' 178.6(4)
C32' C33' C34' C35' -1.0(6)
O4' C34' C35' C36' -177.5(4)
C33' C34' C35' C36' 2.1(7)
C34' C35' C36' C37' -2.2(7)
C33' C32' C37' C36' 0.1(6)
C31' C32' C37' C36' 177.1(4)
C35' C36' C37' C32' 1.1(7)
C14' C15' C38' O2' -130.9(4)
C16' C15' C38' O2' 46.0(5)
C14' C15' C38' C39' 49.5(5)
C16' C15' C38' C39' -133.6(4)
O2' C38' C39' C44' -156.5(3)
C15' C38' C39' C44' 23.1(5)
O2' C38' C39' C40' 19.9(5)
C15' C38' C39' C40' -160.5(3)
C44' C39' C40' C41' 0.4(5)
C38' C39' C40' C41' -176.1(3)
C45' O3' C41' C40' 175.1(3)
C45' O3' C41' C42' -3.3(5)
C39' C40' C41' O3' -177.3(3)
C39' C40' C41' C42' 1.2(6)
O3' C41' C42' C43' 176.9(4)
C40' C41' C42' C43' -1.4(6)
C41' C42' C43' C44' 0.0(6)
C42' C43' C44' C39' 1.6(6)
C40' C39' C44' C43' -1.8(5)
C38' C39' C44' C43' 174.5(3)

loop_
_cod_related_entry_id
_cod_related_entry_database
_cod_related_entry_code
1 ChemSpider 30661483
